data_1504071
loop_
_publ_author_name
'Cheng, Liang'
'Liu, Li'
'Wang, Dong'
'Chen, Yong-Jun'

_publ_section_title
;
 Highly enantioselective and organocatalytic alpha-amination of
 2-oxindoles.
;
_journal_issue 17
_journal_name_full 'Organic letters'
_journal_page_first 3874
_journal_page_last 3877
_journal_paper_doi 10.1021/ol901405r
_journal_volume 11
_journal_year 2009
_chemical_absolute_configuration ad
_chemical_formula_moiety 'C17 H22 Br N3 O5'
_chemical_formula_sum 'C17 H22 Br N3 O5'
_chemical_formula_weight 428.29
_chemical_name_systematic
; 
 ? 
;
_space_group_IT_number 146
_symmetry_cell_setting trigonal
_symmetry_space_group_name_Hall 'R 3'
_symmetry_space_group_name_H-M 'R 3 :H'
_atom_sites_solution_hydrogens geom
_atom_sites_solution_primary direct
_atom_sites_solution_secondary difmap
_audit_creation_method SHELXL-97
_cell_angle_alpha 90.00
_cell_angle_beta 90.00
_cell_angle_gamma 120.00
_cell_formula_units_Z 9
_cell_length_a 21.619(3)
_cell_length_b 21.619(3)
_cell_length_c 12.828(3)
_cell_measurement_reflns_used 325
_cell_measurement_temperature 173(2)
_cell_measurement_theta_max 27.48
_cell_measurement_theta_min 2.17
_cell_volume 5192.3(16)
_computing_cell_refinement 'CrystalClear (Rigaku Inc., 2008)'
_computing_data_collection 'CrystalClear (Rigaku Inc., 2008)'
_computing_data_reduction 'CrystalClear (Rigaku Inc., 2008)'
_computing_molecular_graphics 'XP in Siemens SHELXTL (Sheldrick, 1994)'
_computing_publication_material 'SHELX97 (Sheldrick, 1997)'
_computing_structure_refinement 'SHELXL-97 (Sheldrick, 1997)'
_computing_structure_solution 'SHELXS-97 (Sheldrick, 1990)'
_diffrn_ambient_temperature 173(2)
_diffrn_measured_fraction_theta_full 0.999
_diffrn_measured_fraction_theta_max 0.999
_diffrn_measurement_device_type 'Saturn724+ CCD'
_diffrn_measurement_method '\w scans at fixed \c = 45\%'
_diffrn_radiation_monochromator graphite
_diffrn_radiation_source 'sealed tube'
_diffrn_radiation_type MoK\a
_diffrn_radiation_wavelength 0.71073
_diffrn_reflns_av_R_equivalents 0.0546
_diffrn_reflns_av_sigmaI/netI 0.0361
_diffrn_reflns_limit_h_max 28
_diffrn_reflns_limit_h_min -27
_diffrn_reflns_limit_k_max 28
_diffrn_reflns_limit_k_min -28
_diffrn_reflns_limit_l_max 16
_diffrn_reflns_limit_l_min -16
_diffrn_reflns_number 20929
_diffrn_reflns_theta_full 27.48
_diffrn_reflns_theta_max 27.48
_diffrn_reflns_theta_min 2.69
_exptl_absorpt_coefficient_mu 1.808
_exptl_absorpt_correction_T_max 0.6812
_exptl_absorpt_correction_T_min 0.6131
_exptl_absorpt_correction_type multi-scan
_exptl_absorpt_process_details 'CrystalClear (Rigaku Inc., 2008)'
_exptl_crystal_colour colorless
_exptl_crystal_density_diffrn 1.233
_exptl_crystal_density_method 'not measured'
_exptl_crystal_description prism
_exptl_crystal_F_000 1980
_exptl_crystal_size_max 0.30
_exptl_crystal_size_mid 0.26
_exptl_crystal_size_min 0.23
_refine_diff_density_max 0.461
_refine_diff_density_min -0.307
_refine_diff_density_rms 0.062
_refine_ls_abs_structure_details 'Flack H D (1983), Acta Cryst. A39, 876-881'
_refine_ls_abs_structure_Flack 0.052(10)
_refine_ls_extinction_method none
_refine_ls_goodness_of_fit_ref 1.081
_refine_ls_hydrogen_treatment constr
_refine_ls_matrix_type full
_refine_ls_number_parameters 291
_refine_ls_number_reflns 5305
_refine_ls_number_restraints 124
_refine_ls_restrained_S_all 1.096
_refine_ls_R_factor_all 0.0518
_refine_ls_R_factor_gt 0.0473
_refine_ls_shift/su_max 0.001
_refine_ls_shift/su_mean 0.000
_refine_ls_structure_factor_coef Fsqd
_refine_ls_weighting_details 'calc w=1/[\s^2^(Fo^2^)+(0.0669P)^2^+4.0627P] where P=(Fo^2^+2Fc^2^)/3'
_refine_ls_weighting_scheme calc
_refine_ls_wR_factor_gt 0.1265
_refine_ls_wR_factor_ref 0.1310
_reflns_number_gt 4844
_reflns_number_total 5305
_reflns_threshold_expression >2sigma(I)
_cod_data_source_file ol901405r_si_002.cif
_cod_data_source_block sa119
_cod_depositor_comments
;
The following automatic conversions were performed:

'_exptl_absorpt_correction_type' value 'Multi-scan' changed to
'multi-scan' according to
/home/saulius/struct/CIF-dictionaries/cif_core.dic dictionary named
'cif_core.dic' version 2.4.2 from 2011-04-26.

Automatic conversion script
Id: cif_fix_values 1715 2011-07-08 13:25:40Z adriana 
;
_cod_original_cell_volume 5192.4(15)
_cod_original_sg_symbol_H-M R3
_cod_database_code 1504071

loop_
_symmetry_equiv_pos_as_xyz
'x, y, z'
'-y, x-y, z'
'-x+y, -x, z'
'x+2/3, y+1/3, z+1/3'
'-y+2/3, x-y+1/3, z+1/3'
'-x+y+2/3, -x+1/3, z+1/3'
'x+1/3, y+2/3, z+2/3'
'-y+1/3, x-y+2/3, z+2/3'
'-x+y+1/3, -x+2/3, z+2/3'

loop_
_atom_site_label
_atom_site_type_symbol
_atom_site_fract_x
_atom_site_fract_y
_atom_site_fract_z
_atom_site_U_iso_or_equiv
_atom_site_adp_type
_atom_site_occupancy
_atom_site_symmetry_multiplicity
_atom_site_calc_flag
_atom_site_refinement_flags
_atom_site_disorder_assembly
_atom_site_disorder_group
Br1 Br 0.95865(3) 0.30733(2) 0.30954(3) 0.07194(16) Uani 1 1 d . . .
O1 O 1.02275(15) 0.68464(14) 0.4083(2) 0.0533(6) Uani 1 1 d . B .
O2 O 0.90120(16) 0.42196(15) 0.6246(2) 0.0624(7) Uani 1 1 d . . .
O3 O 0.92051(18) 0.48185(17) 0.7761(2) 0.0699(8) Uani 1 1 d D . .
O4 O 0.87767(16) 0.53590(18) 0.3919(2) 0.0658(8) Uani 1 1 d . . .
O5 O 0.83867(16) 0.51905(19) 0.5600(2) 0.0660(8) Uani 1 1 d D . .
N1 N 1.02563(17) 0.61199(17) 0.2808(2) 0.0511(7) Uani 1 1 d . B .
H1A H 1.0373 0.6415 0.2276 0.061 Uiso 1 1 calc R . .
N2 N 0.95251(16) 0.55025(17) 0.5251(2) 0.0465(6) Uani 1 1 d . . .
N3 N 0.96010(16) 0.54361(16) 0.6308(2) 0.0476(6) Uani 1 1 d . A .
H3A H 0.9871 0.5812 0.6696 0.057 Uiso 1 1 calc R . .
C1 C 0.9825(2) 0.4410(2) 0.3848(3) 0.0517(8) Uani 1 1 d . B .
H1B H 0.9727 0.4192 0.4517 0.062 Uiso 1 1 calc R . .
C2 C 0.9816(3) 0.4043(2) 0.2955(3) 0.0597(9) Uani 1 1 d . . .
C3 C 0.9952(3) 0.4343(3) 0.1971(3) 0.0711(12) Uani 1 1 d . . .
H3B H 0.9939 0.4070 0.1382 0.085 Uiso 1 1 calc R . .
C4 C 1.0109(3) 0.5049(3) 0.1844(3) 0.0674(11) Uani 1 1 d . . .
H4A H 1.0203 0.5266 0.1176 0.081 Uiso 1 1 calc R . .
C5 C 1.0121(2) 0.5421(2) 0.2737(3) 0.0536(8) Uani 1 1 d . B .
C6 C 0.9984(2) 0.5107(2) 0.3714(3) 0.0500(8) Uani 1 1 d . . .
C7 C 1.01852(19) 0.62882(19) 0.3793(3) 0.0455(7) Uani 1 1 d . . .
C8 C 1.01075(19) 0.56787(19) 0.4517(2) 0.0445(7) Uani 1 1 d . B .
C9 C 1.0808(2) 0.5927(2) 0.5085(3) 0.0530(8) Uani 1 1 d . . .
H9A H 1.0765 0.5544 0.5543 0.079 Uiso 1 1 calc R B .
H9B H 1.0922 0.6350 0.5504 0.079 Uiso 1 1 calc R . .
H9C H 1.1190 0.6046 0.4576 0.079 Uiso 1 1 calc R . .
C10 C 0.9242(2) 0.4768(2) 0.6726(3) 0.0517(8) Uani 1 1 d . A .
C11 C 0.8789(5) 0.4148(5) 0.8314(6) 0.079(3) Uani 0.797(13) 1 d PDU A 1
H11 H 0.8804 0.3759 0.7914 0.095 Uiso 0.797(13) 1 calc PR A 1
C12 C 0.8049(5) 0.4004(7) 0.8344(9) 0.135(4) Uani 0.797(13) 1 d PDU A 1
H12A H 0.7889 0.4017 0.7634 0.202 Uiso 0.797(13) 1 calc PR A 1
H12B H 0.8025 0.4368 0.8769 0.202 Uiso 0.797(13) 1 calc PR A 1
H12C H 0.7741 0.3531 0.8648 0.202 Uiso 0.797(13) 1 calc PR A 1
C13 C 0.9121(5) 0.4217(7) 0.9337(7) 0.125(4) Uani 0.797(13) 1 d PDU A 1
H13A H 0.9598 0.4278 0.9245 0.187 Uiso 0.797(13) 1 calc PR A 1
H13B H 0.8826 0.3786 0.9749 0.187 Uiso 0.797(13) 1 calc PR A 1
H13C H 0.9160 0.4634 0.9702 0.187 Uiso 0.797(13) 1 calc PR A 1
C11' C 0.8649(13) 0.4268(12) 0.839(2) 0.053(6) Uani 0.203(13) 1 d PDU A 2
H11' H 0.8242 0.3952 0.7918 0.063 Uiso 0.203(13) 1 calc PR A 2
C12' C 0.8374(18) 0.4527(17) 0.922(2) 0.098(9) Uani 0.203(13) 1 d PDU A 2
H12D H 0.7946 0.4529 0.8973 0.147 Uiso 0.203(13) 1 calc PR A 2
H12E H 0.8739 0.5013 0.9413 0.147 Uiso 0.203(13) 1 calc PR A 2
H12F H 0.8253 0.4212 0.9826 0.147 Uiso 0.203(13) 1 calc PR A 2
C13' C 0.900(2) 0.387(2) 0.872(4) 0.116(11) Uani 0.203(13) 1 d PDU A 2
H13D H 0.9266 0.3828 0.8132 0.174 Uiso 0.203(13) 1 calc PR A 2
H13E H 0.8641 0.3396 0.8959 0.174 Uiso 0.203(13) 1 calc PR A 2
H13F H 0.9332 0.4130 0.9291 0.174 Uiso 0.203(13) 1 calc PR A 2
C14 C 0.8871(2) 0.5345(2) 0.4851(3) 0.0558(8) Uani 1 1 d . B .
C15 C 0.7636(4) 0.4947(6) 0.5277(9) 0.074(3) Uani 0.692(12) 1 d PDU B 1
H15 H 0.7500 0.4636 0.4645 0.088 Uiso 0.692(12) 1 calc PR B 1
C16 C 0.7599(5) 0.5601(5) 0.5078(10) 0.105(3) Uani 0.692(12) 1 d PDU B 1
H16A H 0.7911 0.5862 0.4491 0.158 Uiso 0.692(12) 1 calc PR B 1
H16B H 0.7755 0.5904 0.5700 0.158 Uiso 0.692(12) 1 calc PR B 1
H16C H 0.7106 0.5470 0.4909 0.158 Uiso 0.692(12) 1 calc PR B 1
C17 C 0.7182(5) 0.4541(5) 0.6216(9) 0.100(3) Uani 0.692(12) 1 d PDU B 1
H17A H 0.7219 0.4113 0.6335 0.149 Uiso 0.692(12) 1 calc PR B 1
H17B H 0.6682 0.4400 0.6082 0.149 Uiso 0.692(12) 1 calc PR B 1
H17C H 0.7352 0.4848 0.6834 0.149 Uiso 0.692(12) 1 calc PR B 1
C15' C 0.7736(8) 0.5217(10) 0.5207(16) 0.060(5) Uani 0.308(12) 1 d PDU B 2
H15' H 0.7826 0.5474 0.4527 0.072 Uiso 0.308(12) 1 calc PR B 2
C16' C 0.7514(14) 0.5549(15) 0.605(2) 0.112(7) Uani 0.308(12) 1 d PDU B 2
H16D H 0.7892 0.6046 0.6159 0.168 Uiso 0.308(12) 1 calc PR B 2
H16E H 0.7434 0.5281 0.6701 0.168 Uiso 0.308(12) 1 calc PR B 2
H16F H 0.7072 0.5538 0.5846 0.168 Uiso 0.308(12) 1 calc PR B 2
C17' C 0.7184(14) 0.4428(11) 0.512(2) 0.113(8) Uani 0.308(12) 1 d PDU B 2
H17D H 0.7342 0.4204 0.4601 0.170 Uiso 0.308(12) 1 calc PR B 2
H17E H 0.6725 0.4375 0.4905 0.170 Uiso 0.308(12) 1 calc PR B 2
H17F H 0.7130 0.4197 0.5798 0.170 Uiso 0.308(12) 1 calc PR B 2

loop_
_atom_site_aniso_label
_atom_site_aniso_U_11
_atom_site_aniso_U_22
_atom_site_aniso_U_33
_atom_site_aniso_U_23
_atom_site_aniso_U_13
_atom_site_aniso_U_12
Br1 0.1105(4) 0.0682(3) 0.04794(19) -0.01436(18) -0.0177(2) 0.0528(3)
O1 0.0678(16) 0.0577(15) 0.0384(12) -0.0021(10) -0.0069(11) 0.0344(13)
O2 0.0652(16) 0.0548(15) 0.0572(15) -0.0026(12) 0.0087(13) 0.0226(13)
O3 0.080(2) 0.0738(19) 0.0344(13) 0.0065(12) -0.0008(12) 0.0225(15)
O4 0.0656(17) 0.098(2) 0.0437(14) -0.0018(14) -0.0082(12) 0.0481(17)
O5 0.0556(15) 0.096(2) 0.0557(16) 0.0037(15) 0.0051(12) 0.0451(16)
N1 0.0649(18) 0.0593(17) 0.0297(12) 0.0036(11) 0.0002(11) 0.0315(15)
N2 0.0509(15) 0.0655(17) 0.0287(12) -0.0005(11) -0.0016(11) 0.0333(14)
N3 0.0587(17) 0.0543(16) 0.0280(12) -0.0043(11) -0.0026(11) 0.0268(14)
C1 0.066(2) 0.060(2) 0.0332(15) -0.0034(13) -0.0071(14) 0.0347(18)
C2 0.086(3) 0.067(2) 0.0394(17) -0.0065(16) -0.0124(17) 0.048(2)
C3 0.110(4) 0.083(3) 0.0343(18) -0.0126(17) -0.0055(19) 0.059(3)
C4 0.105(3) 0.086(3) 0.0292(16) -0.0028(17) -0.0032(18) 0.061(3)
C5 0.066(2) 0.068(2) 0.0343(16) -0.0026(15) 0.0004(14) 0.0395(19)
C6 0.059(2) 0.062(2) 0.0336(15) -0.0004(14) -0.0034(13) 0.0339(17)
C7 0.0538(18) 0.0517(18) 0.0364(15) -0.0023(13) -0.0029(13) 0.0303(15)
C8 0.0521(18) 0.0543(18) 0.0294(13) -0.0027(12) -0.0019(12) 0.0282(15)
C9 0.059(2) 0.073(2) 0.0341(15) -0.0056(15) -0.0035(14) 0.0377(19)
C10 0.0518(18) 0.058(2) 0.0397(16) -0.0014(15) -0.0029(13) 0.0229(16)
C11 0.088(5) 0.086(4) 0.053(3) 0.017(3) 0.013(3) 0.036(4)
C12 0.105(6) 0.156(7) 0.107(6) 0.022(6) 0.021(5) 0.038(5)
C13 0.111(5) 0.152(7) 0.071(4) 0.055(5) -0.003(4) 0.036(5)
C11' 0.049(8) 0.062(9) 0.049(8) 0.011(6) 0.017(6) 0.030(6)
C12' 0.103(12) 0.094(12) 0.097(12) 0.016(8) 0.023(8) 0.050(8)
C13' 0.115(13) 0.115(14) 0.117(14) 0.004(9) -0.004(9) 0.056(9)
C14 0.060(2) 0.070(2) 0.0450(18) 0.0021(16) -0.0008(15) 0.0380(19)
C15 0.056(4) 0.072(6) 0.099(5) 0.005(4) 0.004(3) 0.037(4)
C16 0.094(5) 0.100(5) 0.148(7) 0.035(5) 0.007(5) 0.069(5)
C17 0.080(5) 0.103(5) 0.125(7) 0.033(5) 0.032(4) 0.052(4)
C15' 0.046(6) 0.058(9) 0.075(7) -0.003(6) -0.002(5) 0.026(6)
C16' 0.100(10) 0.121(11) 0.112(11) -0.018(8) -0.008(8) 0.052(8)
C17' 0.111(11) 0.101(10) 0.133(12) -0.020(8) -0.022(8) 0.057(8)

loop_
_atom_type_symbol
_atom_type_description
_atom_type_scat_dispersion_real
_atom_type_scat_dispersion_imag
_atom_type_scat_source
C C 0.0033 0.0016 'International Tables Vol C Tables 4.2.6.8 and 6.1.1.4'
H H 0.0000 0.0000 'International Tables Vol C Tables 4.2.6.8 and 6.1.1.4'
N N 0.0061 0.0033 'International Tables Vol C Tables 4.2.6.8 and 6.1.1.4'
O O 0.0106 0.0060 'International Tables Vol C Tables 4.2.6.8 and 6.1.1.4'
Br Br -0.2901 2.4595 'International Tables Vol C Tables 4.2.6.8 and 6.1.1.4'

loop_
_geom_angle_atom_site_label_1
_geom_angle_atom_site_label_2
_geom_angle_atom_site_label_3
_geom_angle
C10 O3 C11' 123.0(12)
C10 O3 C11 115.8(5)
C11' O3 C11 19.8(9)
C14 O5 C15 117.8(5)
C14 O5 C15' 112.1(9)
C15 O5 C15' 19.8(7)
C7 N1 C5 111.4(3)
C7 N1 H1A 124.3
C5 N1 H1A 124.3
C14 N2 N3 120.1(3)
C14 N2 C8 117.9(3)
N3 N2 C8 121.8(3)
C10 N3 N2 117.5(3)
C10 N3 H3A 121.2
N2 N3 H3A 121.2
C6 C1 C2 116.5(3)
C6 C1 H1B 121.7
C2 C1 H1B 121.7
C3 C2 C1 123.1(4)
C3 C2 Br1 118.7(3)
C1 C2 Br1 118.2(3)
C2 C3 C4 119.8(4)
C2 C3 H3B 120.1
C4 C3 H3B 120.1
C5 C4 C3 117.4(4)
C5 C4 H4A 121.3
C3 C4 H4A 121.3
C6 C5 N1 110.4(3)
C6 C5 C4 121.6(4)
N1 C5 C4 128.0(4)
C1 C6 C5 121.5(3)
C1 C6 C8 130.4(3)
C5 C6 C8 107.9(3)
O1 C7 N1 126.2(3)
O1 C7 C8 125.5(3)
N1 C7 C8 108.1(3)
N2 C8 C9 111.1(3)
N2 C8 C6 116.4(3)
C9 C8 C6 110.5(3)
N2 C8 C7 108.7(3)
C9 C8 C7 108.8(3)
C6 C8 C7 100.6(3)
C8 C9 H9A 109.5
C8 C9 H9B 109.5
H9A C9 H9B 109.5
C8 C9 H9C 109.5
H9A C9 H9C 109.5
H9B C9 H9C 109.5
O2 C10 O3 125.3(4)
O2 C10 N3 125.5(3)
O3 C10 N3 109.2(3)
O3 C11 C13 107.9(7)
O3 C11 C12 106.8(8)
C13 C11 C12 115.0(9)
O3 C11 H11 109.0
C13 C11 H11 109.0
C12 C11 H11 109.0
C11 C12 H12A 109.5
C11 C12 H12B 109.5
H12A C12 H12B 109.5
C11 C12 H12C 109.5
H12A C12 H12C 109.5
H12B C12 H12C 109.5
C11 C13 H13A 109.5
C11 C13 H13B 109.5
H13A C13 H13B 109.5
C11 C13 H13C 109.5
H13A C13 H13C 109.5
H13B C13 H13C 109.5
O3 C11' C12' 115(2)
O3 C11' C13' 100(2)
C12' C11' C13' 116.1(17)
O3 C11' H11' 108.3
C12' C11' H11' 108.3
C13' C11' H11' 108.3
C11' C12' H12D 109.5
C11' C12' H12E 109.5
H12D C12' H12E 109.5
C11' C12' H12F 109.5
H12D C12' H12F 109.5
H12E C12' H12F 109.5
C11' C13' H13D 109.5
C11' C13' H13E 109.5
H13D C13' H13E 109.5
C11' C13' H13F 109.5
H13D C13' H13F 109.5
H13E C13' H13F 109.5
O4 C14 O5 126.4(4)
O4 C14 N2 121.7(4)
O5 C14 N2 111.9(3)
C16 C15 O5 106.3(7)
C16 C15 C17 111.1(9)
O5 C15 C17 104.9(7)
C16 C15 H15 111.4
O5 C15 H15 111.4
C17 C15 H15 111.4
C15 C16 H16A 109.5
C15 C16 H16B 109.5
H16A C16 H16B 109.5
C15 C16 H16C 109.5
H16A C16 H16C 109.5
H16B C16 H16C 109.5
C15 C17 H17A 109.5
C15 C17 H17B 109.5
H17A C17 H17B 109.5
C15 C17 H17C 109.5
H17A C17 H17C 109.5
H17B C17 H17C 109.5
C16' C15' C17' 109.2(19)
C16' C15' O5 107.5(15)
C17' C15' O5 101.8(15)
C16' C15' H15' 112.6
C17' C15' H15' 112.6
O5 C15' H15' 112.6
C15' C16' H16D 109.5
C15' C16' H16E 109.5
H16D C16' H16E 109.5
C15' C16' H16F 109.5
H16D C16' H16F 109.5
H16E C16' H16F 109.5
C15' C17' H17D 109.5
C15' C17' H17E 109.5
H17D C17' H17E 109.5
C15' C17' H17F 109.5
H17D C17' H17F 109.5
H17E C17' H17F 109.5

loop_
_geom_bond_atom_site_label_1
_geom_bond_atom_site_label_2
_geom_bond_distance
Br1 C2 1.905(4)
O1 C7 1.221(4)
O2 C10 1.201(5)
O3 C10 1.338(4)
O3 C11' 1.442(16)
O3 C11 1.452(7)
O4 C14 1.216(5)
O5 C14 1.336(5)
O5 C15 1.492(8)
O5 C15' 1.522(14)
N1 C7 1.345(4)
N1 C5 1.391(5)
N1 H1A 0.8800
N2 C14 1.377(5)
N2 N3 1.381(4)
N2 C8 1.462(4)
N3 C10 1.362(5)
N3 H3A 0.8800
C1 C6 1.379(6)
C1 C2 1.389(5)
C1 H1B 0.9500
C2 C3 1.382(6)
C3 C4 1.398(7)
C3 H3B 0.9500
C4 C5 1.392(5)
C4 H4A 0.9500
C5 C6 1.386(5)
C6 C8 1.526(5)
C7 C8 1.551(5)
C8 C9 1.516(5)
C9 H9A 0.9800
C9 H9B 0.9800
C9 H9C 0.9800
C11 C13 1.468(10)
C11 C12 1.469(12)
C11 H11 1.0000
C12 H12A 0.9800
C12 H12B 0.9800
C12 H12C 0.9800
C13 H13A 0.9800
C13 H13B 0.9800
C13 H13C 0.9800
C11' C12' 1.461(17)
C11' C13' 1.463(17)
C11' H11' 1.0000
C12' H12D 0.9800
C12' H12E 0.9800
C12' H12F 0.9800
C13' H13D 0.9800
C13' H13E 0.9800
C13' H13F 0.9800
C15 C16 1.478(10)
C15 C17 1.525(11)
C15 H15 1.0000
C16 H16A 0.9800
C16 H16B 0.9800
C16 H16C 0.9800
C17 H17A 0.9800
C17 H17B 0.9800
C17 H17C 0.9800
C15' C16' 1.505(16)
C15' C17' 1.520(16)
C15' H15' 1.0000
C16' H16D 0.9800
C16' H16E 0.9800
C16' H16F 0.9800
C17' H17D 0.9800
C17' H17E 0.9800
C17' H17F 0.9800

loop_
_geom_hbond_atom_site_label_D
_geom_hbond_atom_site_label_H
_geom_hbond_atom_site_label_A
_geom_hbond_distance_DH
_geom_hbond_distance_HA
_geom_hbond_distance_DA
_geom_hbond_angle_DHA
_geom_hbond_site_symmetry_A
N1 H1A O1 0.88 2.17 2.887(4) 138.1 9_664
N3 H3A O1 0.88 2.21 2.928(4) 138.4 5_655

loop_
_geom_torsion_atom_site_label_1
_geom_torsion_atom_site_label_2
_geom_torsion_atom_site_label_3
_geom_torsion_atom_site_label_4
_geom_torsion
C14 N2 N3 C10 65.6(5)
C8 N2 N3 C10 -109.1(4)
C6 C1 C2 C3 -0.3(7)
C6 C1 C2 Br1 -179.1(3)
C1 C2 C3 C4 0.1(8)
Br1 C2 C3 C4 178.8(4)
C2 C3 C4 C5 0.1(7)
C7 N1 C5 C6 -2.8(5)
C7 N1 C5 C4 176.7(4)
C3 C4 C5 C6 0.0(7)
C3 C4 C5 N1 -179.4(4)
C2 C1 C6 C5 0.4(6)
C2 C1 C6 C8 -173.5(4)
N1 C5 C6 C1 179.2(3)
C4 C5 C6 C1 -0.3(6)
N1 C5 C6 C8 -5.6(4)
C4 C5 C6 C8 174.9(4)
C5 N1 C7 O1 -175.2(4)
C5 N1 C7 C8 9.8(4)
C14 N2 C8 C9 172.9(3)
N3 N2 C8 C9 -12.3(5)
C14 N2 C8 C6 -59.5(4)
N3 N2 C8 C6 115.4(4)
C14 N2 C8 C7 53.1(4)
N3 N2 C8 C7 -132.0(3)
C1 C6 C8 N2 -57.8(5)
C5 C6 C8 N2 127.6(3)
C1 C6 C8 C9 70.1(5)
C5 C6 C8 C9 -104.4(4)
C1 C6 C8 C7 -175.0(4)
C5 C6 C8 C7 10.4(4)
O1 C7 C8 N2 50.1(5)
N1 C7 C8 N2 -134.8(3)
O1 C7 C8 C9 -71.0(4)
N1 C7 C8 C9 104.0(3)
O1 C7 C8 C6 172.8(4)
N1 C7 C8 C6 -12.1(4)
C11' O3 C10 O2 -27.6(13)
C11 O3 C10 O2 -6.4(7)
C11' O3 C10 N3 154.3(12)
C11 O3 C10 N3 175.5(5)
N2 N3 C10 O2 19.6(6)
N2 N3 C10 O3 -162.4(3)
C10 O3 C11 C13 146.7(9)
C11' O3 C11 C13 -97(4)
C10 O3 C11 C12 -89.0(8)
C11' O3 C11 C12 27(4)
C10 O3 C11' C12' -139.5(19)
C11 O3 C11' C12' 146(6)
C10 O3 C11' C13' 95(2)
C11 O3 C11' C13' 21(4)
C15 O5 C14 O4 5.8(8)
C15' O5 C14 O4 -15.2(9)
C15 O5 C14 N2 -174.7(5)
C15' O5 C14 N2 164.3(8)
N3 N2 C14 O4 -175.7(4)
C8 N2 C14 O4 -0.8(6)
N3 N2 C14 O5 4.7(5)
C8 N2 C14 O5 179.6(3)
C14 O5 C15 C16 -84.3(9)
C15' O5 C15 C16 -6(3)
C14 O5 C15 C17 157.9(6)
C15' O5 C15 C17 -124(3)
C14 O5 C15' C16' -140.6(15)
C15 O5 C15' C16' 108(4)
C14 O5 C15' C17' 104.6(15)
C15 O5 C15' C17' -6(2)

loop_
_platon_squeeze_void_nr
_platon_squeeze_void_average_x
_platon_squeeze_void_average_y
_platon_squeeze_void_average_z
_platon_squeeze_void_volume
_platon_squeeze_void_count_electrons
_platon_squeeze_void_content
1 0.000 0.000 -0.146 269 26 ' '
2 0.667 0.333 0.188 270 26 ' '
3 0.333 0.667 0.521 269 26 ' '
